data_4133668
loop_
_publ_author_name
'Yang, Huajun'
'Peng, Fang'
'Dang, Candy'
'Wang, Yong'
'Hu, Dandan'
'Zhao, Xiang'
'Feng, Pingyun'
'Bu, Xianhui'

_publ_section_title
;
 Ligand Charge Separation To Build Highly Stable Quasi-Isomer of
 MOF-74-Zn.
;
_journal_issue 25
_journal_name_full 'Journal of the American Chemical Society'
_journal_page_first 9808
_journal_page_last 9812
_journal_paper_doi 10.1021/jacs.9b04432
_journal_volume 141
_journal_year 2019
_chemical_formula_sum 'C8 H4 N0 O7.75 Zn2'
_chemical_formula_weight 352.33
_space_group_crystal_system hexagonal
_space_group_IT_number 178
_space_group_name_Hall 'P 61 2 (0 0 5)'
_space_group_name_H-M_alt 'P 61 2 2'
_atom_sites_solution_hydrogens mixed
_audit_creation_method SHELXL-2016/6
_cell_angle_alpha 90.00(3)
_cell_angle_beta 90.00(3)
_cell_angle_gamma 120.00(3)
_cell_formula_units_Z 12
_cell_length_a 22.026(4)
_cell_length_b 22.026(4)
_cell_length_c 12.068(2)
_cell_measurement_reflns_used 9902
_cell_measurement_temperature 296(2)
_cell_measurement_theta_max 27.11
_cell_measurement_theta_min 2.52
_cell_volume 5070(2)
_computing_structure_refinement 'SHELXL-2016/6 (Sheldrick, 2016)'
_computing_structure_solution 'SHELXT 2014/5 (Sheldrick, 2014)'
_diffrn_ambient_temperature 296(2)
_diffrn_measured_fraction_theta_full 0.999
_diffrn_measured_fraction_theta_max 0.998
_diffrn_measurement_device_type 'Bruker APEX&#x00A2;&#x00F2;'
_diffrn_radiation_type MoK\a
_diffrn_radiation_wavelength 0.71073
_diffrn_reflns_av_R_equivalents 0.0356
_diffrn_reflns_av_unetI/netI 0.0268
_diffrn_reflns_Laue_measured_fraction_full 0.999
_diffrn_reflns_Laue_measured_fraction_max 0.998
_diffrn_reflns_limit_h_max 23
_diffrn_reflns_limit_h_min -28
_diffrn_reflns_limit_k_max 28
_diffrn_reflns_limit_k_min -28
_diffrn_reflns_limit_l_max 14
_diffrn_reflns_limit_l_min -15
_diffrn_reflns_number 26559
_diffrn_reflns_point_group_measured_fraction_full 1.000
_diffrn_reflns_point_group_measured_fraction_max 0.998
_diffrn_reflns_theta_full 25.242
_diffrn_reflns_theta_max 27.484
_diffrn_reflns_theta_min 1.849
_exptl_absorpt_coefficient_mu 2.855
_exptl_crystal_colour pale-yellow
_exptl_crystal_density_diffrn 1.385
_exptl_crystal_description rod
_exptl_crystal_F_000 2058
_exptl_crystal_size_max 0.12
_exptl_crystal_size_mid 0.10
_exptl_crystal_size_min 0.08
_refine_diff_density_max 0.839
_refine_diff_density_min -0.677
_refine_diff_density_rms 0.146
_refine_ls_abs_structure_details
;
 Flack x determined using 1452 quotients [(I+)-(I-)]/[(I+)+(I-)]
 (Parsons, Flack and Wagner, Acta Cryst. B69 (2013) 249-259).
;
_refine_ls_abs_structure_Flack 0.000(7)
_refine_ls_extinction_method none
_refine_ls_goodness_of_fit_ref 1.233
_refine_ls_hydrogen_treatment mixed
_refine_ls_matrix_type full
_refine_ls_number_parameters 162
_refine_ls_number_reflns 3893
_refine_ls_number_restraints 7
_refine_ls_restrained_S_all 1.266
_refine_ls_R_factor_all 0.0440
_refine_ls_R_factor_gt 0.0396
_refine_ls_shift/su_max 1.256
_refine_ls_shift/su_mean 0.036
_refine_ls_structure_factor_coef Fsqd
_refine_ls_weighting_details 'w=1/[\s^2^(Fo^2^)+(0.0761P)^2^+7.4571P] where P=(Fo^2^+2Fc^2^)/3'
_refine_ls_weighting_scheme calc
_refine_ls_wR_factor_gt 0.1329
_refine_ls_wR_factor_ref 0.1358
_reflns_Friedel_coverage 0.713
_reflns_Friedel_fraction_full 1.000
_reflns_Friedel_fraction_max 0.999
_reflns_number_gt 3620
_reflns_number_total 3893
_reflns_threshold_expression 'I > 2\s(I)'
_cod_data_source_file ja9b04432_si_002.cif
_cod_data_source_block CPM-74
_cod_original_cell_volume 5071(2)
_cod_original_sg_symbol_Hall 'P 61 2 (0 0 -1)'
_cod_database_code 4133668
_shelx_shelxl_version_number 2016/6
_shelx_space_group_comment
;
The symmetry employed for this shelxl refinement is uniquely defined
by the following loop, which should always be used as a source of
symmetry information in preference to the above space-group names.
They are only intended as comments.
;

loop_
_space_group_symop_operation_xyz
'x, y, z'
'-y, x-y, z+1/3'
'-x+y, -x, z+2/3'
'-x, -y, z+1/2'
'y, -x+y, z+5/6'
'x-y, x, z+1/6'
'y, x, -z+1/3'
'x-y, -y, -z'
'-x, -x+y, -z+2/3'
'-y, -x, -z+5/6'
'-x+y, y, -z+1/2'
'x, x-y, -z+1/6'

loop_
_atom_site_label
_atom_site_type_symbol
_atom_site_fract_x
_atom_site_fract_y
_atom_site_fract_z
_atom_site_U_iso_or_equiv
_atom_site_adp_type
_atom_site_occupancy
_atom_site_site_symmetry_order
_atom_site_calc_flag
_atom_site_refinement_flags_posn
_atom_site_refinement_flags_adp
_atom_site_refinement_flags_occupancy
Zn1 Zn 0.46880(3) 0.46880(3) 0.166667 0.01955(12) Uani 1 2 d S T P
Zn2 Zn 0.63195(2) 0.58778(2) 0.27046(3) 0.02248(9) Uani 1 1 d . . .
Zn3 Zn 0.54010(2) 0.45990(2) 0.416667 0.01680(11) Uani 1 2 d S T P
O1 O 0.55351(11) 0.48466(11) 0.2498(2) 0.0189(6) Uani 1 1 d D . .
O11 O 0.4830(2) 0.41129(17) 0.0526(3) 0.0868(10) Uani 1 1 d . U .
O12 O 0.42617(14) 0.42776(12) -0.0821(2) 0.0294(6) Uani 1 1 d . . .
O21 O 0.70977(14) 0.58394(18) 0.3428(2) 0.0410(9) Uani 1 1 d . . .
O22 O 0.64201(13) 0.48883(16) 0.4503(3) 0.0394(8) Uani 1 1 d . . .
O31 O 0.94571(11) 0.60248(14) 0.3970(2) 0.0231(6) Uani 1 1 d . . .
C1 C 0.88246(18) 0.5481(3) 0.5664(4) 0.0428(12) Uani 1 1 d . . .
C2 C 0.88793(16) 0.57570(19) 0.4591(3) 0.0210(8) Uani 1 1 d . . .
C3 C 0.82713(17) 0.5728(2) 0.4134(3) 0.0270(9) Uani 1 1 d . . .
H3 H 0.829523 0.591188 0.343170 0.032 Uiso 1 1 calc R U .
C4 C 0.76501(19) 0.5435(3) 0.4703(3) 0.0397(11) Uani 1 1 d . . .
C5 C 0.7600(2) 0.5172(4) 0.5758(4) 0.086(2) Uani 1 1 d . . .
H5 H 0.718108 0.498752 0.615077 0.103 Uiso 1 1 calc R U .
C6 C 0.8175(2) 0.5188(4) 0.6218(4) 0.093(2) Uani 1 1 d . . .
H6 H 0.813630 0.499847 0.692051 0.112 Uiso 1 1 calc R U .
C7 C 0.4523(2) 0.3943(2) -0.0400(4) 0.0457(11) Uani 1 1 d . . .
C8 C 0.70073(18) 0.5391(2) 0.4168(3) 0.0340(10) Uani 1 1 d . . .
H1 H 0.5595(11) 0.4513(7) 0.236(4) 0.037(13) Uiso 1 1 d D . .
O100 O 0.3736(7) 0.3736(7) 0.166667 0.170(5) Uiso 1 2 d S . P
O200 O 0.9686(10) 0.7082(10) 0.1882(19) 0.192(9) Uiso 0.5 1 d . . P
O300 O 0.7970(6) 0.3862(6) 0.8204(12) 0.106(4) Uiso 0.5 1 d . . P
O400 O 0.6638(12) 0.328(2) 0.750000 0.232(15) Uiso 0.5 2 d S . P

loop_
_atom_site_aniso_label
_atom_site_aniso_U_11
_atom_site_aniso_U_22
_atom_site_aniso_U_33
_atom_site_aniso_U_23
_atom_site_aniso_U_13
_atom_site_aniso_U_12
Zn1 0.02201(12) 0.02201(12) 0.0154(2) -0.00006(11) 0.00006(11) 0.01155(15)
Zn2 0.03019(13) 0.03261(14) 0.01728(16) 0.00628(14) 0.00357(14) 0.02518(9)
Zn3 0.01731(10) 0.01731(10) 0.0181(2) 0.00083(19) 0.00083(19) 0.01041(13)
O1 0.0190(8) 0.0207(8) 0.0204(11) -0.0028(8) -0.0022(9) 0.0126(6)
O11 0.1678(18) 0.1027(13) 0.0602(17) -0.0571(13) -0.0749(15) 0.1203(9)
O12 0.0493(11) 0.0267(9) 0.0252(12) -0.0109(9) -0.0162(10) 0.0289(6)
O21 0.0201(11) 0.0725(17) 0.0253(12) 0.0173(13) 0.0011(10) 0.0195(10)
O22 0.0198(10) 0.0542(14) 0.0483(17) 0.0175(13) 0.0034(11) 0.0216(8)
O31 0.0100(8) 0.0437(11) 0.0145(10) 0.0030(10) 0.0004(8) 0.0126(7)
C1 0.0173(12) 0.085(2) 0.0309(18) 0.0277(18) 0.0078(13) 0.0290(12)
C2 0.0127(11) 0.0318(14) 0.0186(14) 0.0057(13) 0.0029(11) 0.0111(9)
C3 0.0174(12) 0.0455(17) 0.0184(15) 0.0081(14) 0.0011(12) 0.0160(10)
C4 0.0193(13) 0.076(2) 0.0274(18) 0.0218(17) 0.0047(13) 0.0265(12)
C5 0.0301(15) 0.192(4) 0.044(2) 0.063(3) 0.0239(17) 0.0609(17)
C6 0.0298(17) 0.199(4) 0.050(2) 0.084(2) 0.0263(17) 0.0573(19)
C7 0.088(2) 0.0488(14) 0.0307(19) -0.0238(14) -0.0313(16) 0.0567(11)
C8 0.0195(12) 0.0629(19) 0.0267(17) 0.0067(17) -0.0007(13) 0.0260(10)

loop_
_atom_type_symbol
_atom_type_description
_atom_type_scat_dispersion_real
_atom_type_scat_dispersion_imag
_atom_type_scat_source
C C 0.0033 0.0016 'International Tables Vol C Tables 4.2.6.8 and 6.1.1.4'
H H 0.0000 0.0000 'International Tables Vol C Tables 4.2.6.8 and 6.1.1.4'
N N 0.0061 0.0033 'International Tables Vol C Tables 4.2.6.8 and 6.1.1.4'
O O 0.0106 0.0060 'International Tables Vol C Tables 4.2.6.8 and 6.1.1.4'
Zn Zn 0.2839 1.4301 'International Tables Vol C Tables 4.2.6.8 and 6.1.1.4'

loop_
_geom_angle_atom_site_label_1
_geom_angle_atom_site_label_2
_geom_angle_atom_site_label_3
_geom_angle
_geom_angle_site_symmetry_1
_geom_angle_site_symmetry_3
O1 Zn1 O1 112.33(13) . 7
O1 Zn1 O11 91.65(14) . .
O1 Zn1 O11 103.72(13) 7 .
O1 Zn1 O11 103.72(13) . 7
O1 Zn1 O11 91.65(14) 7 7
O11 Zn1 O11 152.4(2) . 7
O1 Zn1 O100 123.80(6) . .
O1 Zn1 O100 123.86(6) 7 .
O11 Zn1 O100 76.15(10) . .
O11 Zn1 O100 76.20(10) 7 .
O21 Zn2 O31 140.12(14) . 5_564
O21 Zn2 O1 105.91(13) . .
O31 Zn2 O1 113.40(11) 5_564 .
O21 Zn2 O31 105.80(12) . 11_655
O31 Zn2 O31 78.74(10) 5_564 11_655
O1 Zn2 O31 93.67(10) . 11_655
O21 Zn2 O12 95.14(12) . 4_665
O31 Zn2 O12 85.77(11) 5_564 4_665
O1 Zn2 O12 79.54(9) . 4_665
O31 Zn2 O12 159.05(11) 11_655 4_665
O21 Zn2 Zn2 144.30(8) . 7
O31 Zn2 Zn2 43.16(7) 5_564 7
O1 Zn2 Zn2 91.54(7) . 7
O31 Zn2 Zn2 40.91(7) 11_655 7
O12 Zn2 Zn2 118.89(9) 4_665 7
O21 Zn2 Zn3 83.90(9) . .
O31 Zn2 Zn3 121.59(8) 5_564 .
O1 Zn2 Zn3 42.05(7) . .
O31 Zn2 Zn3 134.68(8) 11_655 .
O12 Zn2 Zn3 45.70(7) 4_665 .
Zn2 Zn2 Zn3 126.966(12) 7 .
O22 Zn3 O22 94.16(19) . 10_665
O22 Zn3 O1 91.21(12) . 10_665
O22 Zn3 O1 96.98(12) 10_665 10_665
O22 Zn3 O1 96.98(12) . .
O22 Zn3 O1 91.22(12) 10_665 .
O1 Zn3 O1 167.97(16) 10_665 .
O22 Zn3 O12 86.98(12) . 4_665
O22 Zn3 O12 168.88(12) 10_665 4_665
O1 Zn3 O12 94.05(9) 10_665 4_665
O1 Zn3 O12 77.67(10) . 4_665
O22 Zn3 O12 168.88(12) . 7
O22 Zn3 O12 86.98(12) 10_665 7
O1 Zn3 O12 77.67(10) 10_665 7
O1 Zn3 O12 94.05(9) . 7
O12 Zn3 O12 94.02(15) 4_665 7
O22 Zn3 Zn2 73.22(9) . .
O22 Zn3 Zn2 126.40(9) 10_665 .
O1 Zn3 Zn2 134.07(6) 10_665 .
O1 Zn3 Zn2 42.06(6) . .
O12 Zn3 Zn2 43.55(7) 4_665 .
O12 Zn3 Zn2 114.81(7) 7 .
O22 Zn3 Zn2 126.40(9) . 10_665
O22 Zn3 Zn2 73.22(9) 10_665 10_665
O1 Zn3 Zn2 42.06(6) 10_665 10_665
O1 Zn3 Zn2 134.07(6) . 10_665
O12 Zn3 Zn2 114.81(7) 4_665 10_665
O12 Zn3 Zn2 43.55(7) 7 10_665
Zn2 Zn3 Zn2 154.14(3) . 10_665
Zn1 O1 Zn2 116.66(13) . .
Zn1 O1 Zn3 116.54(11) . .
Zn2 O1 Zn3 95.89(9) . .
Zn1 O1 H1 107(2) . .
Zn2 O1 H1 125.7(14) . .
Zn3 O1 H1 92(3) . .
C7 O11 Zn1 124.6(4) . .
C7 O12 Zn2 131.8(2) . 4_664
C7 O12 Zn3 132.1(2) . 4_664
Zn2 O12 Zn3 90.75(11) 4_664 4_664
C8 O21 Zn2 123.0(2) . .
C8 O22 Zn3 133.3(3) . .
C2 O31 Zn2 130.7(2) . 6_655
C2 O31 Zn2 129.1(2) . 11_655
Zn2 O31 Zn2 95.93(11) 6_655 11_655
C2 C1 C6 118.8(4) . .
C2 C1 C7 124.1(3) . 3_665
C6 C1 C7 117.1(4) . 3_665
O31 C2 C1 124.3(3) . .
O31 C2 C3 118.2(3) . .
C1 C2 C3 117.5(3) . .
C4 C3 C2 121.7(4) . .
C4 C3 H3 119.2 . .
C2 C3 H3 119.2 . .
C3 C4 C5 120.7(4) . .
C3 C4 C8 119.9(4) . .
C5 C4 C8 119.3(4) . .
C6 C5 C4 119.0(4) . .
C6 C5 H5 120.5 . .
C4 C5 H5 120.5 . .
C5 C6 C1 122.3(5) . .
C5 C6 H6 118.9 . .
C1 C6 H6 118.8 . .
O12 C7 O11 121.5(4) . .
O12 C7 C1 121.3(4) . 2_654
O11 C7 C1 117.1(4) . 2_654
O21 C8 O22 126.4(4) . .
O21 C8 C4 118.1(3) . .
O22 C8 C4 115.5(4) . .

loop_
_geom_bond_atom_site_label_1
_geom_bond_atom_site_label_2
_geom_bond_distance
_geom_bond_site_symmetry_2
Zn1 O1 1.989(2) .
Zn1 O1 1.989(2) 7
Zn1 O11 1.998(4) .
Zn1 O11 1.998(4) 7
Zn1 O100 2.098(15) .
Zn2 O21 1.963(3) .
Zn2 O31 1.988(2) 5_564
Zn2 O1 2.069(2) .
Zn2 O31 2.076(3) 11_655
Zn2 O12 2.117(3) 4_665
Zn2 Zn2 3.0192(9) 7
Zn2 Zn3 3.0728(6) .
Zn3 O22 2.044(3) .
Zn3 O22 2.044(3) 10_665
Zn3 O1 2.069(2) 10_665
Zn3 O1 2.069(2) .
Zn3 O12 2.199(3) 4_665
Zn3 O12 2.199(3) 7
O1 H1 0.828(19) .
O11 C7 1.261(6) .
O12 C7 1.248(6) .
O21 C8 1.271(6) .
O22 C8 1.277(4) .
O31 C2 1.333(4) .
C1 C2 1.410(6) .
C1 C6 1.410(6) .
C1 C7 1.504(6) 3_665
C2 C3 1.419(5) .
C3 C4 1.370(5) .
C3 H3 0.9300 .
C4 C5 1.380(7) .
C4 C8 1.514(6) .
C5 C6 1.368(8) .
C5 H5 0.9300 .
C6 H6 0.9300 .
